data_7155482
loop_
_publ_author_name
'Hazarika, Nabajyoti'
'Sarmah, Barnali'
'Bordoloi, Manobjyoti'
'Phukan, Prodeep'
'Baishya, Gakul'

_publ_section_title
;
 Diastereoselective synthesis of tetrahydropyrans via Prins-Ritter and
 Prins-arylthiolation cyclization reactions.
;
_journal_issue 9
_journal_name_full 'Organic &amp; biomolecular chemistry'
_journal_page_first 2003
_journal_page_last 2012
_journal_paper_doi 10.1039/c6ob02692c
_journal_volume 15
_journal_year 2017
_chemical_formula_sum 'C17 H24 Br N O2'
_chemical_formula_weight 354.29
_chemical_name_systematic
;
 ?
;
_space_group_crystal_system monoclinic
_space_group_IT_number 14
_space_group_name_Hall '-P 2ybc'
_space_group_name_H-M_alt 'P 1 21/c 1'
_symmetry_space_group_name_Hall '-P 2ybc'
_symmetry_space_group_name_H-M 'P 1 21/c 1'
_atom_sites_solution_hydrogens geom
_audit_creation_method SHELXL-2014
_audit_update_record
;
2016-09-01 deposited with the CCDC.
2017-02-01 downloaded from the CCDC.
;
_cell_angle_alpha 90
_cell_angle_beta 105.2548(16)
_cell_angle_gamma 90
_cell_formula_units_Z 4
_cell_length_a 13.8738(4)
_cell_length_b 16.4725(5)
_cell_length_c 7.3033(2)
_cell_measurement_temperature 296(2)
_cell_volume 1610.26(8)
_computing_structure_refinement 'SHELXL-2014 (Sheldrick, 2014)'
_diffrn_ambient_temperature 296(2)
_diffrn_measured_fraction_theta_full 0.976
_diffrn_measured_fraction_theta_max 0.999
_diffrn_radiation_type MoK\a
_diffrn_radiation_wavelength 0.71073
_diffrn_reflns_av_R_equivalents 0.0381
_diffrn_reflns_av_unetI/netI 0.0215
_diffrn_reflns_Laue_measured_fraction_full 0.976
_diffrn_reflns_Laue_measured_fraction_max 0.999
_diffrn_reflns_limit_h_max 16
_diffrn_reflns_limit_h_min -15
_diffrn_reflns_limit_k_max 19
_diffrn_reflns_limit_k_min -19
_diffrn_reflns_limit_l_max 8
_diffrn_reflns_limit_l_min -8
_diffrn_reflns_number 22334
_diffrn_reflns_point_group_measured_fraction_full 0.976
_diffrn_reflns_point_group_measured_fraction_max 0.999
_diffrn_reflns_theta_full 25.242
_diffrn_reflns_theta_max 24.999
_diffrn_reflns_theta_min 1.960
_exptl_absorpt_coefficient_mu 12.500
_exptl_crystal_density_diffrn 2.536
_exptl_crystal_F_000 1140
_refine_diff_density_max 0.302
_refine_diff_density_min -0.409
_refine_diff_density_rms 0.050
_refine_ls_extinction_method none
_refine_ls_goodness_of_fit_ref 0.697
_refine_ls_hydrogen_treatment constr
_refine_ls_matrix_type full
_refine_ls_number_parameters 194
_refine_ls_number_reflns 2854
_refine_ls_number_restraints 0
_refine_ls_restrained_S_all 0.697
_refine_ls_R_factor_all 0.0259
_refine_ls_R_factor_gt 0.0214
_refine_ls_shift/su_max 0.003
_refine_ls_shift/su_mean 0.000
_refine_ls_structure_factor_coef Fsqd
_refine_ls_weighting_details 'w=1/[\s^2^(Fo^2^)+(0.1000P)^2^] where P=(Fo^2^+2Fc^2^)/3'
_refine_ls_weighting_scheme calc
_refine_ls_wR_factor_gt 0.0756
_refine_ls_wR_factor_ref 0.0813
_reflns_Friedel_coverage 0.000
_reflns_number_gt 2552
_reflns_number_total 2854
_reflns_threshold_expression 'I > 2\s(I)'
_cod_data_source_file c6ob02692c2.cif
_cod_data_source_block 11
_cod_depositor_comments
;
          Adding full bibliography for 7155482.cif.

2018-02-03
Z value and formula fixed to values more according to usual
chemical conventions.                 miguel
;
_cod_original_formula_sum 'C H Br N O'
_cod_original_formula_weight 122.94
_cod_original_formula_units_Z 20
_cod_database_code 7155482
_shelx_space_group_comment
;
The symmetry employed for this shelxl refinement is uniquely defined
by the following loop, which should always be used as a source of
symmetry information in preference to the above space-group names.
They are only intended as comments.
;
_shelxl_version_number 2014-3

loop_
_space_group_symop_operation_xyz
'x, y, z'
'-x, y+1/2, -z+1/2'
'-x, -y, -z'
'x, -y-1/2, z-1/2'

loop_
_atom_site_label
_atom_site_type_symbol
_atom_site_fract_x
_atom_site_fract_y
_atom_site_fract_z
_atom_site_U_iso_or_equiv
_atom_site_adp_type
_atom_site_occupancy
_atom_site_site_symmetry_order
_atom_site_calc_flag
_atom_site_refinement_flags_posn
_atom_site_refinement_flags_adp
Br1 Br 0.11629(2) 1.19577(2) 0.40169(3) 0.01929(11) Uani 1 1 d . .
C5 C 0.40217(17) 1.19214(12) 0.3348(3) 0.0232(5) Uani 1 1 d . .
H5 H 0.4466 1.2307 0.3120 0.028 Uiso 1 1 calc R U
C1 C 0.24468(13) 1.15772(11) 0.3888(2) 0.0140(4) Uani 1 1 d . .
C3 C 0.36396(13) 1.05431(11) 0.3899(2) 0.0141(4) Uani 1 1 d . .
H3 H 0.3831 1.0000 0.4017 0.017 Uiso 1 1 calc R U
C2 C 0.26958(13) 1.07594(11) 0.4124(2) 0.0122(4) Uani 1 1 d . .
C4 C 0.42884(14) 1.11085(12) 0.3512(2) 0.0179(4) Uani 1 1 d . .
H4 H 0.4905 1.0946 0.3360 0.022 Uiso 1 1 calc R U
O1 O 0.17218(9) 0.96512(7) 0.27655(16) 0.0138(3) Uani 1 1 d . .
C6 C 0.20084(13) 1.01132(10) 0.4515(2) 0.0118(4) Uani 1 1 d . .
H6 H 0.1410 1.0379 0.4707 0.014 Uiso 1 1 calc R U
C8 C 0.24338(13) 0.95445(10) 0.6217(2) 0.0130(4) Uani 1 1 d . .
H8 H 0.3017 0.9269 0.5987 0.016 Uiso 1 1 calc R U
C10 C 0.09064(14) 0.91045(11) 0.2739(3) 0.0164(4) Uani 1 1 d . .
H10 H 0.0356 0.9416 0.3004 0.020 Uiso 1 1 calc R U
C7 C 0.16359(14) 0.88898(12) 0.6223(3) 0.0173(4) Uani 1 1 d . .
H7A H 0.1920 0.8483 0.7171 0.021 Uiso 1 1 calc R U
H7B H 0.1078 0.9140 0.6578 0.021 Uiso 1 1 calc R U
C9 C 0.12545(14) 0.84770(12) 0.4297(3) 0.0181(4) Uani 1 1 d . .
H9A H 0.1784 0.8151 0.4030 0.022 Uiso 1 1 calc R U
H9B H 0.0704 0.8119 0.4327 0.022 Uiso 1 1 calc R U
C11 C 0.05624(15) 0.87603(12) 0.0762(3) 0.0230(4) Uani 1 1 d . .
H11A H 0.0383 0.9196 -0.0136 0.035 Uiso 1 1 calc R U
H11B H -0.0007 0.8417 0.0674 0.035 Uiso 1 1 calc R U
H11C H 0.1092 0.8448 0.0489 0.035 Uiso 1 1 calc R U
C12 C 0.27858(13) 0.99916(11) 0.8183(2) 0.0141(4) Uani 1 1 d . .
C13 C 0.19925(14) 1.05770(11) 0.8527(3) 0.0172(4) Uani 1 1 d . .
H13A H 0.1385 1.0285 0.8453 0.026 Uiso 1 1 calc R U
H13B H 0.1870 1.0996 0.7581 0.026 Uiso 1 1 calc R U
H13C H 0.2226 1.0816 0.9764 0.026 Uiso 1 1 calc R U
C14 C 0.37674(14) 1.04540(11) 0.8424(3) 0.0160(4) Uani 1 1 d . .
H14A H 0.3998 1.0644 0.9708 0.024 Uiso 1 1 calc R U
H14B H 0.3661 1.0909 0.7572 0.024 Uiso 1 1 calc R U
H14C H 0.4259 1.0099 0.8145 0.024 Uiso 1 1 calc R U
N1 N 0.29369(11) 0.93877(9) 0.9744(2) 0.0135(3) Uani 1 1 d . .
H1 H 0.2585 0.9445 1.0544 0.016 Uiso 1 1 calc R U
C15 C 0.35785(13) 0.87582(11) 1.0014(2) 0.0152(4) Uani 1 1 d . .
O2 O 0.40625(9) 0.85695(8) 0.88876(18) 0.0194(3) Uani 1 1 d . .
C16 C 0.36712(16) 0.82830(13) 1.1825(3) 0.0213(4) Uani 1 1 d . .
H16A H 0.3599 0.7714 1.1537 0.032 Uiso 1 1 calc R U
H16B H 0.3158 0.8452 1.2405 0.032 Uiso 1 1 calc R U
H16C H 0.4315 0.8382 1.2682 0.032 Uiso 1 1 calc R U
C17 C 0.30965(15) 1.21595(12) 0.3523(3) 0.0208(4) Uani 1 1 d . .
H17 H 0.2910 1.2703 0.3398 0.025 Uiso 1 1 calc R U

loop_
_atom_site_aniso_label
_atom_site_aniso_U_11
_atom_site_aniso_U_22
_atom_site_aniso_U_33
_atom_site_aniso_U_23
_atom_site_aniso_U_13
_atom_site_aniso_U_12
Br1 0.01898(16) 0.01709(16) 0.02275(16) 0.00270(7) 0.00715(10) 0.00693(6)
C5 0.0229(12) 0.0225(12) 0.0243(11) 0.0033(8) 0.0064(9) -0.0101(8)
C1 0.0144(9) 0.0146(10) 0.0122(8) 0.0002(7) 0.0022(7) 0.0025(7)
C3 0.0156(9) 0.0153(9) 0.0115(9) -0.0006(7) 0.0038(7) 0.0008(7)
C2 0.0130(9) 0.0145(9) 0.0082(8) -0.0009(7) 0.0013(7) -0.0025(7)
C4 0.0145(9) 0.0248(11) 0.0154(9) 0.0004(8) 0.0057(7) -0.0016(8)
O1 0.0155(6) 0.0131(6) 0.0134(6) -0.0029(5) 0.0045(5) -0.0057(5)
C6 0.0126(9) 0.0118(9) 0.0118(8) -0.0020(7) 0.0046(7) -0.0010(7)
C8 0.0125(9) 0.0125(9) 0.0153(9) -0.0001(7) 0.0059(7) 0.0002(7)
C10 0.0144(9) 0.0179(10) 0.0184(9) -0.0027(7) 0.0067(7) -0.0073(7)
C7 0.0189(10) 0.0168(10) 0.0169(9) 0.0019(8) 0.0060(8) -0.0041(8)
C9 0.0186(10) 0.0157(11) 0.0218(9) -0.0004(8) 0.0083(8) -0.0050(7)
C11 0.0259(11) 0.0234(11) 0.0208(10) -0.0056(8) 0.0077(8) -0.0124(8)
C12 0.0168(9) 0.0137(9) 0.0122(8) 0.0024(7) 0.0048(7) 0.0005(7)
C13 0.0198(10) 0.0169(10) 0.0147(9) -0.0002(7) 0.0045(7) 0.0035(8)
C14 0.0191(10) 0.0150(10) 0.0139(9) -0.0021(7) 0.0042(7) -0.0015(8)
N1 0.0141(8) 0.0155(8) 0.0127(7) 0.0025(6) 0.0065(6) 0.0012(6)
C15 0.0141(9) 0.0147(9) 0.0156(9) -0.0017(7) 0.0019(7) -0.0014(7)
O2 0.0197(7) 0.0181(7) 0.0230(7) 0.0007(5) 0.0100(6) 0.0031(5)
C16 0.0227(10) 0.0188(10) 0.0242(10) 0.0062(9) 0.0094(8) 0.0065(9)
C17 0.0236(11) 0.0137(9) 0.0242(10) 0.0004(8) 0.0047(8) -0.0022(8)

loop_
_atom_type_symbol
_atom_type_description
_atom_type_scat_dispersion_real
_atom_type_scat_dispersion_imag
_atom_type_scat_source
C C 0.0033 0.0016 'International Tables Vol C Tables 4.2.6.8 and 6.1.1.4'
H H 0.0000 0.0000 'International Tables Vol C Tables 4.2.6.8 and 6.1.1.4'
N N 0.0061 0.0033 'International Tables Vol C Tables 4.2.6.8 and 6.1.1.4'
O O 0.0106 0.0060 'International Tables Vol C Tables 4.2.6.8 and 6.1.1.4'
Br Br -0.2901 2.4595 'International Tables Vol C Tables 4.2.6.8 and 6.1.1.4'

loop_
_geom_angle_atom_site_label_1
_geom_angle_atom_site_label_2
_geom_angle_atom_site_label_3
_geom_angle
C17 C5 C4 120.02(18)
C17 C1 C2 122.69(18)
C17 C1 Br1 116.27(14)
C2 C1 Br1 121.03(14)
C4 C3 C2 122.12(17)
C1 C2 C3 116.06(16)
C1 C2 C6 124.01(16)
C3 C2 C6 119.88(16)
C3 C4 C5 119.85(18)
C10 O1 C6 111.82(13)
O1 C6 C2 104.17(13)
O1 C6 C8 110.42(13)
C2 C6 C8 117.02(14)
C6 C8 C7 107.65(14)
C6 C8 C12 114.31(14)
C7 C8 C12 112.00(14)
O1 C10 C11 107.28(14)
O1 C10 C9 108.74(14)
C11 C10 C9 114.82(16)
C9 C7 C8 112.50(15)
C10 C9 C7 110.61(16)
N1 C12 C14 107.65(14)
N1 C12 C13 104.92(14)
C14 C12 C13 108.88(15)
N1 C12 C8 109.53(14)
C14 C12 C8 113.07(14)
C13 C12 C8 112.37(14)
C15 N1 C12 125.60(15)
O2 C15 N1 123.53(17)
O2 C15 C16 121.18(17)
N1 C15 C16 115.29(16)
C5 C17 C1 119.21(18)

loop_
_geom_bond_atom_site_label_1
_geom_bond_atom_site_label_2
_geom_bond_distance
Br1 C1 1.9138(18)
C5 C17 1.380(3)
C5 C4 1.386(3)
C1 C17 1.389(3)
C1 C2 1.390(2)
C3 C4 1.375(3)
C3 C2 1.408(2)
C2 C6 1.506(2)
O1 C10 1.442(2)
O1 C6 1.450(2)
C6 C8 1.545(2)
C8 C7 1.546(2)
C8 C12 1.572(2)
C10 C11 1.507(2)
C10 C9 1.519(3)
C7 C9 1.527(3)
C12 N1 1.486(2)
C12 C14 1.530(2)
C12 C13 1.533(2)
N1 C15 1.347(2)
C15 O2 1.231(2)
C15 C16 1.513(3)
